data_4119272
loop_
_publ_author_name
'Holger Braunschweig'
'Alexander Damme'
'Rian D. Dewhurst'
'Sundargopal Ghosh'
'Thomas Kramer'
'Bernd Pfaffinger'
'Krzysztof Radacki'
'Alfredo Vargas'

_publ_contact_author_address
; Institut f\"ur Anorganische Chemie
Universit\"at W\"urzburg
Am Hubland
97074 W\"urzburg, Germany
;
_publ_contact_author_email H.Braunschweig@mail.uni-wuerzburg.de
_publ_contact_author_fax +49-931-3184623
_publ_contact_author_name 'Prof. Dr. Holger Braunschweig'
_publ_contact_author_phone +49-931-3185260
_publ_section_title
;
 Electronic and Structural Effects of Stepwise Borylation and
 Quaternization on Borirene Aromaticity
;
_journal_name_full 'Journal of the American Chemical Society'
_journal_page_first 1903
_journal_page_last 1911
_journal_paper_doi 10.1021/ja3110126
_journal_volume 135
_journal_year 2013
_chemical_formula_moiety 'C23 H43 B2 N5 Si2'
_chemical_formula_sum 'C23 H43 B2 N5 Si2'
_chemical_formula_weight 467.42
_chemical_name_common
;
?
;
_chemical_name_systematic
; 
?
;
_space_group_IT_number 14
_symmetry_cell_setting monoclinic
_symmetry_space_group_name_Hall '-P 2ybc'
_symmetry_space_group_name_H-M 'P 1 21/c 1'
_atom_sites_solution_hydrogens geom
_atom_sites_solution_primary direct
_atom_sites_solution_secondary difmap
_audit_creation_method SHELXL-97
_cell_angle_alpha 90.00
_cell_angle_beta 94.498(2)
_cell_angle_gamma 90.00
_cell_formula_units_Z 4
_cell_length_a 12.7499(7)
_cell_length_b 8.9770(5)
_cell_length_c 24.3871(13)
_cell_measurement_reflns_used 8039
_cell_measurement_temperature 100(2)
_cell_measurement_theta_max 26.06
_cell_measurement_theta_min 2.23
_cell_volume 2782.6(3)
_computing_cell_refinement 'Saint+ ver. 7.68A (Bruker AXS)'
_computing_data_collection 'APEX2 ver. 2010.3 (Bruker AXS)'
_computing_data_reduction 'Saint+ ver. 7.68A (Bruker AXS)'
_computing_molecular_graphics 'XP ver. 5.1 (Bruker AXS, 1998)'
_computing_publication_material 'SHELXL-97 (Sheldrick, 2008)'
_computing_structure_refinement 'SHELXL-97 (Sheldrick, 1997)'
_computing_structure_solution 'SHELXS-97 (Sheldrick, 1990)'
_diffrn_ambient_temperature 100(2)
_diffrn_measured_fraction_theta_full 0.998
_diffrn_measured_fraction_theta_max 0.996
_diffrn_measurement_device_type 'Bruker APEX-II CCD'
_diffrn_measurement_method '\f and \w scans'
_diffrn_radiation_monochromator 'multi-layer mirror'
_diffrn_radiation_source 'rotating anode'
_diffrn_radiation_type MoK\a
_diffrn_radiation_wavelength 0.71073
_diffrn_reflns_av_R_equivalents 0.0333
_diffrn_reflns_av_sigmaI/netI 0.0137
_diffrn_reflns_limit_h_max 15
_diffrn_reflns_limit_h_min -15
_diffrn_reflns_limit_k_max 10
_diffrn_reflns_limit_k_min -11
_diffrn_reflns_limit_l_max 30
_diffrn_reflns_limit_l_min -29
_diffrn_reflns_number 66699
_diffrn_reflns_theta_full 26.00
_diffrn_reflns_theta_max 26.02
_diffrn_reflns_theta_min 1.60
_exptl_absorpt_coefficient_mu 0.147
_exptl_absorpt_correction_T_max 0.7453
_exptl_absorpt_correction_T_min 0.6738
_exptl_absorpt_correction_type multi-scan
_exptl_absorpt_process_details 'Sadabs 2008/1 (Brucker 2008)'
_exptl_crystal_colour colourless
_exptl_crystal_density_diffrn 1.116
_exptl_crystal_description block
_exptl_crystal_F_000 1016
_exptl_crystal_size_max 0.26
_exptl_crystal_size_mid 0.26
_exptl_crystal_size_min 0.14
_refine_diff_density_max 0.352
_refine_diff_density_min -0.290
_refine_diff_density_rms 0.042
_refine_ls_extinction_method none
_refine_ls_goodness_of_fit_ref 1.032
_refine_ls_hydrogen_treatment constr
_refine_ls_matrix_type full
_refine_ls_number_parameters 301
_refine_ls_number_reflns 5456
_refine_ls_number_restraints 0
_refine_ls_restrained_S_all 1.032
_refine_ls_R_factor_all 0.0403
_refine_ls_R_factor_gt 0.0357
_refine_ls_shift/su_max 0.001
_refine_ls_shift/su_mean 0.000
_refine_ls_structure_factor_coef Fsqd
_refine_ls_weighting_details 'calc w=1/[\s^2^(Fo^2^)+(0.0428P)^2^+1.8857P] where P=(Fo^2^+2Fc^2^)/3'
_refine_ls_weighting_scheme calc
_refine_ls_wR_factor_gt 0.0929
_refine_ls_wR_factor_ref 0.0976
_reflns_number_gt 4910
_reflns_number_total 5456
_reflns_threshold_expression >2sigma(I)
_cod_data_source_file ja3110126_si_001_3.cif
_cod_data_source_block 03
_cod_database_code 4119272

loop_
_symmetry_equiv_pos_as_xyz
'x, y, z'
'-x, y+1/2, -z+1/2'
'-x, -y, -z'
'x, -y-1/2, z-1/2'

loop_
_atom_site_label
_atom_site_type_symbol
_atom_site_fract_x
_atom_site_fract_y
_atom_site_fract_z
_atom_site_U_iso_or_equiv
_atom_site_adp_type
_atom_site_occupancy
_atom_site_symmetry_multiplicity
_atom_site_calc_flag
_atom_site_refinement_flags
B1_1 B 0.78533(11) 0.54645(18) 0.10981(6) 0.0182(3) Uani 1 1 d .
C1_1 C 0.80399(10) 0.66507(15) 0.06100(6) 0.0183(3) Uani 1 1 d .
C2_1 C 0.88055(10) 0.65071(15) 0.10095(5) 0.0190(3) Uani 1 1 d .
N1_1 N 0.70217(9) 0.56752(14) 0.15282(5) 0.0207(2) Uani 1 1 d .
B2_1 B 0.76614(12) 0.73966(17) 0.00546(7) 0.0193(3) Uani 1 1 d .
C1_2 C 0.98570(10) 0.71526(16) 0.11287(6) 0.0208(3) Uani 1 1 d .
C2_2 C 1.01413(11) 0.84641(16) 0.08666(6) 0.0252(3) Uani 1 1 d .
H2_2 H 0.9640 0.8945 0.0618 0.030 Uiso 1 1 calc R
C3_2 C 1.11383(12) 0.90769(18) 0.09626(7) 0.0306(3) Uani 1 1 d .
H3_2 H 1.1310 0.9978 0.0786 0.037 Uiso 1 1 calc R
C4_2 C 1.18837(12) 0.83655(19) 0.13178(7) 0.0321(4) Uani 1 1 d .
H4_2 H 1.2570 0.8773 0.1381 0.038 Uiso 1 1 calc R
C5_2 C 1.16240(12) 0.7065(2) 0.15783(6) 0.0303(4) Uani 1 1 d .
H5_2 H 1.2135 0.6576 0.1820 0.036 Uiso 1 1 calc R
C6_2 C 1.06152(11) 0.64662(18) 0.14885(6) 0.0249(3) Uani 1 1 d .
H6_2 H 1.0442 0.5580 0.1674 0.030 Uiso 1 1 calc R
Si1_3 Si 0.58097(3) 0.48010(5) 0.140671(16) 0.02141(11) Uani 1 1 d .
C1_3 C 0.55259(11) 0.42660(19) 0.06684(6) 0.0296(3) Uani 1 1 d .
H1A_3 H 0.5749 0.5071 0.0432 0.044 Uiso 1 1 calc R
H1B_3 H 0.4769 0.4094 0.0593 0.044 Uiso 1 1 calc R
H1C_3 H 0.5911 0.3353 0.0593 0.044 Uiso 1 1 calc R
C2_3 C 0.46717(12) 0.60209(19) 0.15638(7) 0.0312(3) Uani 1 1 d .
H2A_3 H 0.4753 0.6326 0.1951 0.047 Uiso 1 1 calc R
H2B_3 H 0.4013 0.5466 0.1494 0.047 Uiso 1 1 calc R
H2C_3 H 0.4656 0.6907 0.1328 0.047 Uiso 1 1 calc R
C3_3 C 0.57038(14) 0.3029(2) 0.18029(8) 0.0398(4) Uani 1 1 d .
H3A_3 H 0.6239 0.2324 0.1697 0.060 Uiso 1 1 calc R
H3B_3 H 0.5003 0.2597 0.1721 0.060 Uiso 1 1 calc R
H3C_3 H 0.5814 0.3238 0.2198 0.060 Uiso 1 1 calc R
Si1_4 Si 0.72119(3) 0.68297(6) 0.209469(17) 0.03025(12) Uani 1 1 d .
C1_4 C 0.86208(14) 0.7170(3) 0.23352(8) 0.0579(7) Uani 1 1 d .
H1A_4 H 0.8976 0.6214 0.2409 0.087 Uiso 1 1 calc R
H1B_4 H 0.8657 0.7767 0.2672 0.087 Uiso 1 1 calc R
H1C_4 H 0.8968 0.7706 0.2050 0.087 Uiso 1 1 calc R
C2_4 C 0.66165(17) 0.8733(2) 0.19903(8) 0.0456(5) Uani 1 1 d .
H2A_4 H 0.6941 0.9239 0.1690 0.068 Uiso 1 1 calc R
H2B_4 H 0.6740 0.9314 0.2329 0.068 Uiso 1 1 calc R
H2C_4 H 0.5858 0.8638 0.1897 0.068 Uiso 1 1 calc R
C3_4 C 0.66250(14) 0.5959(2) 0.27017(6) 0.0410(4) Uani 1 1 d .
H3A_4 H 0.5873 0.5784 0.2612 0.061 Uiso 1 1 calc R
H3B_4 H 0.6719 0.6631 0.3019 0.061 Uiso 1 1 calc R
H3C_4 H 0.6977 0.5010 0.2791 0.061 Uiso 1 1 calc R
C1_5 C 0.80297(10) 0.37063(16) 0.09733(6) 0.0193(3) Uani 1 1 d .
N2_5 N 0.79384(9) 0.29423(13) 0.04922(5) 0.0204(2) Uani 1 1 d .
C3_5 C 0.81539(12) 0.14488(17) 0.05795(7) 0.0279(3) Uani 1 1 d .
H3_5 H 0.8137 0.0688 0.0308 0.033 Uiso 1 1 calc R
C4_5 C 0.83912(12) 0.12798(18) 0.11225(7) 0.0307(3) Uani 1 1 d .
H4_5 H 0.8575 0.0376 0.1308 0.037 Uiso 1 1 calc R
N5_5 N 0.83175(9) 0.26633(14) 0.13580(5) 0.0249(3) Uani 1 1 d .
C6_5 C 0.76628(12) 0.35542(16) -0.00546(6) 0.0245(3) Uani 1 1 d .
H6A_5 H 0.7424 0.4586 -0.0021 0.037 Uiso 1 1 calc R
H6B_5 H 0.7098 0.2958 -0.0241 0.037 Uiso 1 1 calc R
H6C_5 H 0.8281 0.3530 -0.0269 0.037 Uiso 1 1 calc R
C7_5 C 0.85681(13) 0.2968(2) 0.19435(6) 0.0355(4) Uani 1 1 d .
H7A_5 H 0.9158 0.3668 0.1987 0.053 Uiso 1 1 calc R
H7B_5 H 0.8761 0.2036 0.2135 0.053 Uiso 1 1 calc R
H7C_5 H 0.7953 0.3402 0.2100 0.053 Uiso 1 1 calc R
N1_6 N 0.67233(9) 0.82742(13) 0.00282(5) 0.0237(3) Uani 1 1 d .
C1_6 C 0.60570(12) 0.83385(18) 0.04845(7) 0.0306(3) Uani 1 1 d .
H1A_6 H 0.6347 0.7688 0.0782 0.046 Uiso 1 1 calc R
H1B_6 H 0.5346 0.8006 0.0360 0.046 Uiso 1 1 calc R
H1C_6 H 0.6029 0.9365 0.0620 0.046 Uiso 1 1 calc R
C2_6 C 0.63636(12) 0.92831(18) -0.04115(7) 0.0309(4) Uani 1 1 d .
H2A_6 H 0.6906 0.9372 -0.0673 0.046 Uiso 1 1 calc R
H2B_6 H 0.6226 1.0265 -0.0257 0.046 Uiso 1 1 calc R
H2C_6 H 0.5715 0.8894 -0.0602 0.046 Uiso 1 1 calc R
N1_7 N 0.82105(9) 0.71260(13) -0.04273(5) 0.0204(2) Uani 1 1 d .
C1_7 C 0.77173(12) 0.69682(18) -0.09837(6) 0.0277(3) Uani 1 1 d .
H1A_7 H 0.6956 0.7114 -0.0980 0.042 Uiso 1 1 calc R
H1B_7 H 0.7858 0.5969 -0.1122 0.042 Uiso 1 1 calc R
H1C_7 H 0.8006 0.7715 -0.1223 0.042 Uiso 1 1 calc R
C2_7 C 0.93049(11) 0.66393(17) -0.03983(6) 0.0240(3) Uani 1 1 d .
H2A_7 H 0.9601 0.6672 -0.0015 0.036 Uiso 1 1 calc R
H2B_7 H 0.9708 0.7301 -0.0622 0.036 Uiso 1 1 calc R
H2C_7 H 0.9340 0.5618 -0.0537 0.036 Uiso 1 1 calc R

loop_
_atom_site_aniso_label
_atom_site_aniso_U_11
_atom_site_aniso_U_22
_atom_site_aniso_U_33
_atom_site_aniso_U_23
_atom_site_aniso_U_13
_atom_site_aniso_U_12
B1_1 0.0152(7) 0.0220(8) 0.0175(7) -0.0029(6) 0.0019(5) 0.0011(6)
C1_1 0.0159(6) 0.0170(6) 0.0226(7) -0.0036(5) 0.0049(5) 0.0026(5)
C2_1 0.0172(6) 0.0193(7) 0.0209(7) -0.0049(5) 0.0035(5) 0.0022(5)
N1_1 0.0163(5) 0.0279(6) 0.0181(6) -0.0039(5) 0.0039(4) -0.0001(5)
B2_1 0.0151(7) 0.0141(7) 0.0285(8) -0.0004(6) 0.0001(6) -0.0021(6)
C1_2 0.0168(6) 0.0238(7) 0.0223(7) -0.0094(5) 0.0043(5) 0.0012(5)
C2_2 0.0213(7) 0.0211(7) 0.0336(8) -0.0083(6) 0.0046(6) 0.0016(6)
C3_2 0.0270(8) 0.0253(8) 0.0407(9) -0.0121(7) 0.0098(7) -0.0056(6)
C4_2 0.0211(7) 0.0414(9) 0.0343(8) -0.0186(7) 0.0060(6) -0.0097(7)
C5_2 0.0197(7) 0.0478(10) 0.0233(7) -0.0115(7) -0.0002(6) 0.0029(7)
C6_2 0.0215(7) 0.0322(8) 0.0212(7) -0.0056(6) 0.0030(5) 0.0009(6)
Si1_3 0.01657(19) 0.0251(2) 0.0231(2) 0.00059(15) 0.00469(14) -0.00104(15)
C1_3 0.0198(7) 0.0386(9) 0.0303(8) -0.0068(7) 0.0011(6) -0.0069(6)
C2_3 0.0194(7) 0.0387(9) 0.0359(9) -0.0036(7) 0.0050(6) 0.0018(6)
C3_3 0.0368(9) 0.0368(9) 0.0468(10) 0.0121(8) 0.0107(8) -0.0027(7)
Si1_4 0.0218(2) 0.0462(3) 0.0231(2) -0.01421(19) 0.00383(16) -0.00118(18)
C1_4 0.0282(9) 0.1057(19) 0.0401(10) -0.0426(12) 0.0051(8) -0.0093(10)
C2_4 0.0554(12) 0.0382(10) 0.0444(10) -0.0188(8) 0.0103(9) -0.0068(9)
C3_4 0.0341(9) 0.0695(13) 0.0196(8) -0.0048(8) 0.0040(6) 0.0154(9)
C1_5 0.0142(6) 0.0233(7) 0.0208(7) 0.0014(5) 0.0036(5) 0.0006(5)
N2_5 0.0205(6) 0.0168(6) 0.0241(6) -0.0009(5) 0.0029(5) 0.0008(4)
C3_5 0.0286(8) 0.0176(7) 0.0382(9) -0.0006(6) 0.0073(6) 0.0019(6)
C4_5 0.0288(8) 0.0233(8) 0.0412(9) 0.0095(7) 0.0107(7) 0.0074(6)
N5_5 0.0228(6) 0.0277(7) 0.0247(6) 0.0063(5) 0.0052(5) 0.0067(5)
C6_5 0.0304(8) 0.0217(7) 0.0213(7) -0.0037(6) 0.0014(6) 0.0002(6)
C7_5 0.0335(9) 0.0500(11) 0.0227(8) 0.0094(7) 0.0015(6) 0.0123(8)
N1_6 0.0176(6) 0.0193(6) 0.0344(7) 0.0034(5) 0.0024(5) 0.0029(5)
C1_6 0.0206(7) 0.0270(8) 0.0450(9) -0.0004(7) 0.0069(6) 0.0067(6)
C2_6 0.0211(7) 0.0232(8) 0.0478(10) 0.0095(7) -0.0005(6) 0.0041(6)
N1_7 0.0174(6) 0.0219(6) 0.0217(6) 0.0036(5) -0.0006(4) 0.0015(5)
C1_7 0.0271(8) 0.0308(8) 0.0247(7) 0.0026(6) -0.0019(6) -0.0005(6)
C2_7 0.0203(7) 0.0285(8) 0.0233(7) 0.0017(6) 0.0032(5) 0.0036(6)

loop_
_atom_type_symbol
_atom_type_description
_atom_type_scat_dispersion_real
_atom_type_scat_dispersion_imag
_atom_type_scat_source
C C 0.0033 0.0016 'International Tables Vol C Tables 4.2.6.8 and 6.1.1.4'
H H 0.0000 0.0000 'International Tables Vol C Tables 4.2.6.8 and 6.1.1.4'
B B 0.0013 0.0007 'International Tables Vol C Tables 4.2.6.8 and 6.1.1.4'
N N 0.0061 0.0033 'International Tables Vol C Tables 4.2.6.8 and 6.1.1.4'
Si Si 0.0817 0.0704 'International Tables Vol C Tables 4.2.6.8 and 6.1.1.4'

loop_
_geom_angle_atom_site_label_1
_geom_angle_atom_site_label_2
_geom_angle_atom_site_label_3
_geom_angle
N1_1 B1_1 C2_1 126.66(12)
N1_1 B1_1 C1_5 110.78(11)
C2_1 B1_1 C1_5 115.81(11)
N1_1 B1_1 C1_1 123.92(12)
C2_1 B1_1 C1_1 49.24(8)
C1_5 B1_1 C1_1 117.87(11)
C2_1 C1_1 B2_1 147.17(13)
C2_1 C1_1 B1_1 62.75(10)
B2_1 C1_1 B1_1 149.99(12)
C1_1 C2_1 C1_2 135.46(13)
C1_1 C2_1 B1_1 68.01(10)
C1_2 C2_1 B1_1 156.48(13)
B1_1 N1_1 Si1_4 123.35(9)
B1_1 N1_1 Si1_3 118.21(9)
Si1_4 N1_1 Si1_3 118.30(7)
N1_6 B2_1 N1_7 121.11(13)
N1_6 B2_1 C1_1 118.59(13)
N1_7 B2_1 C1_1 120.19(12)
C6_2 C1_2 C2_2 117.79(13)
C6_2 C1_2 C2_1 121.76(13)
C2_2 C1_2 C2_1 120.41(13)
C3_2 C2_2 C1_2 121.50(15)
C3_2 C2_2 H2_2 119.3
C1_2 C2_2 H2_2 119.3
C2_2 C3_2 C4_2 119.69(15)
C2_2 C3_2 H3_2 120.2
C4_2 C3_2 H3_2 120.2
C5_2 C4_2 C3_2 119.86(14)
C5_2 C4_2 H4_2 120.1
C3_2 C4_2 H4_2 120.1
C4_2 C5_2 C6_2 120.29(15)
C4_2 C5_2 H5_2 119.9
C6_2 C5_2 H5_2 119.9
C5_2 C6_2 C1_2 120.85(15)
C5_2 C6_2 H6_2 119.6
C1_2 C6_2 H6_2 119.6
N1_1 Si1_3 C1_3 112.47(6)
N1_1 Si1_3 C3_3 113.27(7)
C1_3 Si1_3 C3_3 105.20(8)
N1_1 Si1_3 C2_3 113.09(7)
C1_3 Si1_3 C2_3 104.56(7)
C3_3 Si1_3 C2_3 107.56(8)
Si1_3 C1_3 H1A_3 109.5
Si1_3 C1_3 H1B_3 109.5
H1A_3 C1_3 H1B_3 109.5
Si1_3 C1_3 H1C_3 109.5
H1A_3 C1_3 H1C_3 109.5
H1B_3 C1_3 H1C_3 109.5
Si1_3 C2_3 H2A_3 109.5
Si1_3 C2_3 H2B_3 109.5
H2A_3 C2_3 H2B_3 109.5
Si1_3 C2_3 H2C_3 109.5
H2A_3 C2_3 H2C_3 109.5
H2B_3 C2_3 H2C_3 109.5
Si1_3 C3_3 H3A_3 109.5
Si1_3 C3_3 H3B_3 109.5
H3A_3 C3_3 H3B_3 109.5
Si1_3 C3_3 H3C_3 109.5
H3A_3 C3_3 H3C_3 109.5
H3B_3 C3_3 H3C_3 109.5
N1_1 Si1_4 C1_4 114.80(7)
N1_1 Si1_4 C2_4 114.01(7)
C1_4 Si1_4 C2_4 105.19(11)
N1_1 Si1_4 C3_4 109.90(8)
C1_4 Si1_4 C3_4 104.64(9)
C2_4 Si1_4 C3_4 107.64(9)
Si1_4 C1_4 H1A_4 109.5
Si1_4 C1_4 H1B_4 109.5
H1A_4 C1_4 H1B_4 109.5
Si1_4 C1_4 H1C_4 109.5
H1A_4 C1_4 H1C_4 109.5
H1B_4 C1_4 H1C_4 109.5
Si1_4 C2_4 H2A_4 109.5
Si1_4 C2_4 H2B_4 109.5
H2A_4 C2_4 H2B_4 109.5
Si1_4 C2_4 H2C_4 109.5
H2A_4 C2_4 H2C_4 109.5
H2B_4 C2_4 H2C_4 109.5
Si1_4 C3_4 H3A_4 109.5
Si1_4 C3_4 H3B_4 109.5
H3A_4 C3_4 H3B_4 109.5
Si1_4 C3_4 H3C_4 109.5
H3A_4 C3_4 H3C_4 109.5
H3B_4 C3_4 H3C_4 109.5
N5_5 C1_5 N2_5 104.45(12)
N5_5 C1_5 B1_1 125.08(12)
N2_5 C1_5 B1_1 130.47(12)
C1_5 N2_5 C3_5 110.79(12)
C1_5 N2_5 C6_5 126.75(12)
C3_5 N2_5 C6_5 122.45(12)
C4_5 C3_5 N2_5 106.74(14)
C4_5 C3_5 H3_5 126.6
N2_5 C3_5 H3_5 126.6
C3_5 C4_5 N5_5 106.99(13)
C3_5 C4_5 H4_5 126.5
N5_5 C4_5 H4_5 126.5
C1_5 N5_5 C4_5 111.01(13)
C1_5 N5_5 C7_5 124.92(13)
C4_5 N5_5 C7_5 124.00(13)
N2_5 C6_5 H6A_5 109.5
N2_5 C6_5 H6B_5 109.5
H6A_5 C6_5 H6B_5 109.5
N2_5 C6_5 H6C_5 109.5
H6A_5 C6_5 H6C_5 109.5
H6B_5 C6_5 H6C_5 109.5
N5_5 C7_5 H7A_5 109.5
N5_5 C7_5 H7B_5 109.5
H7A_5 C7_5 H7B_5 109.5
N5_5 C7_5 H7C_5 109.5
H7A_5 C7_5 H7C_5 109.5
H7B_5 C7_5 H7C_5 109.5
B2_1 N1_6 C2_6 126.33(13)
B2_1 N1_6 C1_6 121.65(12)
C2_6 N1_6 C1_6 111.81(12)
N1_6 C1_6 H1A_6 109.5
N1_6 C1_6 H1B_6 109.5
H1A_6 C1_6 H1B_6 109.5
N1_6 C1_6 H1C_6 109.5
H1A_6 C1_6 H1C_6 109.5
H1B_6 C1_6 H1C_6 109.5
N1_6 C2_6 H2A_6 109.5
N1_6 C2_6 H2B_6 109.5
H2A_6 C2_6 H2B_6 109.5
N1_6 C2_6 H2C_6 109.5
H2A_6 C2_6 H2C_6 109.5
H2B_6 C2_6 H2C_6 109.5
B2_1 N1_7 C1_7 125.20(12)
B2_1 N1_7 C2_7 122.50(11)
C1_7 N1_7 C2_7 110.95(11)
N1_7 C1_7 H1A_7 109.5
N1_7 C1_7 H1B_7 109.5
H1A_7 C1_7 H1B_7 109.5
N1_7 C1_7 H1C_7 109.5
H1A_7 C1_7 H1C_7 109.5
H1B_7 C1_7 H1C_7 109.5
N1_7 C2_7 H2A_7 109.5
N1_7 C2_7 H2B_7 109.5
H2A_7 C2_7 H2B_7 109.5
N1_7 C2_7 H2C_7 109.5
H2A_7 C2_7 H2C_7 109.5
H2B_7 C2_7 H2C_7 109.5

loop_
_geom_bond_atom_site_label_1
_geom_bond_atom_site_label_2
_geom_bond_distance
B1_1 N1_1 1.5602(18)
B1_1 C2_1 1.561(2)
B1_1 C1_5 1.626(2)
B1_1 C1_1 1.628(2)
C1_1 C2_1 1.3303(19)
C1_1 B2_1 1.553(2)
C2_1 C1_2 1.4685(19)
N1_1 Si1_4 1.7289(12)
N1_1 Si1_3 1.7378(12)
B2_1 N1_6 1.4295(19)
B2_1 N1_7 1.435(2)
C1_2 C6_2 1.397(2)
C1_2 C2_2 1.401(2)
C2_2 C3_2 1.388(2)
C2_2 H2_2 0.9500
C3_2 C4_2 1.390(2)
C3_2 H3_2 0.9500
C4_2 C5_2 1.382(2)
C4_2 H4_2 0.9500
C5_2 C6_2 1.395(2)
C5_2 H5_2 0.9500
C6_2 H6_2 0.9500
Si1_3 C1_3 1.8713(16)
Si1_3 C3_3 1.8717(18)
Si1_3 C2_3 1.8811(16)
C1_3 H1A_3 0.9800
C1_3 H1B_3 0.9800
C1_3 H1C_3 0.9800
C2_3 H2A_3 0.9800
C2_3 H2B_3 0.9800
C2_3 H2C_3 0.9800
C3_3 H3A_3 0.9800
C3_3 H3B_3 0.9800
C3_3 H3C_3 0.9800
Si1_4 C1_4 1.8705(18)
Si1_4 C2_4 1.879(2)
Si1_4 C3_4 1.8803(18)
C1_4 H1A_4 0.9800
C1_4 H1B_4 0.9800
C1_4 H1C_4 0.9800
C2_4 H2A_4 0.9800
C2_4 H2B_4 0.9800
C2_4 H2C_4 0.9800
C3_4 H3A_4 0.9800
C3_4 H3B_4 0.9800
C3_4 H3C_4 0.9800
C1_5 N5_5 1.3556(18)
C1_5 N2_5 1.3560(18)
N2_5 C3_5 1.3817(19)
N2_5 C6_5 1.4596(18)
C3_5 C4_5 1.344(2)
C3_5 H3_5 0.9500
C4_5 N5_5 1.375(2)
C4_5 H4_5 0.9500
N5_5 C7_5 1.464(2)
C6_5 H6A_5 0.9800
C6_5 H6B_5 0.9800
C6_5 H6C_5 0.9800
C7_5 H7A_5 0.9800
C7_5 H7B_5 0.9800
C7_5 H7C_5 0.9800
N1_6 C2_6 1.4504(19)
N1_6 C1_6 1.453(2)
C1_6 H1A_6 0.9800
C1_6 H1B_6 0.9800
C1_6 H1C_6 0.9800
C2_6 H2A_6 0.9800
C2_6 H2B_6 0.9800
C2_6 H2C_6 0.9800
N1_7 C1_7 1.4569(18)
N1_7 C2_7 1.4585(17)
C1_7 H1A_7 0.9800
C1_7 H1B_7 0.9800
C1_7 H1C_7 0.9800
C2_7 H2A_7 0.9800
C2_7 H2B_7 0.9800
C2_7 H2C_7 0.9800

loop_
_geom_torsion_atom_site_label_1
_geom_torsion_atom_site_label_2
_geom_torsion_atom_site_label_3
_geom_torsion_atom_site_label_4
_geom_torsion
N1_1 B1_1 C1_1 C2_1 111.73(15)
C1_5 B1_1 C1_1 C2_1 -101.21(13)
N1_1 B1_1 C1_1 B2_1 -71.7(3)
C2_1 B1_1 C1_1 B2_1 176.6(3)
C1_5 B1_1 C1_1 B2_1 75.4(3)
B2_1 C1_1 C2_1 C1_2 1.2(3)
B1_1 C1_1 C2_1 C1_2 178.07(19)
B2_1 C1_1 C2_1 B1_1 -176.8(2)
N1_1 B1_1 C2_1 C1_1 -106.07(15)
C1_5 B1_1 C2_1 C1_1 105.59(13)
N1_1 B1_1 C2_1 C1_2 77.3(3)
C1_5 B1_1 C2_1 C1_2 -71.0(3)
C1_1 B1_1 C2_1 C1_2 -176.6(3)
C2_1 B1_1 N1_1 Si1_4 -17.6(2)
C1_5 B1_1 N1_1 Si1_4 132.09(11)
C1_1 B1_1 N1_1 Si1_4 -78.85(15)
C2_1 B1_1 N1_1 Si1_3 158.04(11)
C1_5 B1_1 N1_1 Si1_3 -52.32(14)
C1_1 B1_1 N1_1 Si1_3 96.75(14)
C2_1 C1_1 B2_1 N1_6 -121.3(2)
B1_1 C1_1 B2_1 N1_6 64.3(3)
C2_1 C1_1 B2_1 N1_7 62.5(3)
B1_1 C1_1 B2_1 N1_7 -111.9(2)
C1_1 C2_1 C1_2 C6_2 -159.77(15)
B1_1 C2_1 C1_2 C6_2 15.7(4)
C1_1 C2_1 C1_2 C2_2 18.0(2)
B1_1 C2_1 C1_2 C2_2 -166.5(3)
C6_2 C1_2 C2_2 C3_2 -0.6(2)
C2_1 C1_2 C2_2 C3_2 -178.47(13)
C1_2 C2_2 C3_2 C4_2 1.3(2)
C2_2 C3_2 C4_2 C5_2 -0.8(2)
C3_2 C4_2 C5_2 C6_2 -0.3(2)
C4_2 C5_2 C6_2 C1_2 1.0(2)
C2_2 C1_2 C6_2 C5_2 -0.6(2)
C2_1 C1_2 C6_2 C5_2 177.29(13)
B1_1 N1_1 Si1_3 C1_3 -19.34(13)
Si1_4 N1_1 Si1_3 C1_3 156.48(8)
B1_1 N1_1 Si1_3 C3_3 99.78(12)
Si1_4 N1_1 Si1_3 C3_3 -84.40(10)
B1_1 N1_1 Si1_3 C2_3 -137.51(11)
Si1_4 N1_1 Si1_3 C2_3 38.31(10)
B1_1 N1_1 Si1_4 C1_4 -25.13(16)
Si1_3 N1_1 Si1_4 C1_4 159.28(11)
B1_1 N1_1 Si1_4 C2_4 96.33(13)
Si1_3 N1_1 Si1_4 C2_4 -79.26(10)
B1_1 N1_1 Si1_4 C3_4 -142.73(11)
Si1_3 N1_1 Si1_4 C3_4 41.68(10)
N1_1 B1_1 C1_5 N5_5 -56.34(17)
C2_1 B1_1 C1_5 N5_5 96.89(16)
C1_1 B1_1 C1_5 N5_5 152.51(13)
N1_1 B1_1 C1_5 N2_5 123.82(14)
C2_1 B1_1 C1_5 N2_5 -82.95(18)
C1_1 B1_1 C1_5 N2_5 -27.3(2)
N5_5 C1_5 N2_5 C3_5 0.71(15)
B1_1 C1_5 N2_5 C3_5 -179.42(13)
N5_5 C1_5 N2_5 C6_5 -178.75(12)
B1_1 C1_5 N2_5 C6_5 1.1(2)
C1_5 N2_5 C3_5 C4_5 -0.47(17)
C6_5 N2_5 C3_5 C4_5 179.02(13)
N2_5 C3_5 C4_5 N5_5 0.02(17)
N2_5 C1_5 N5_5 C4_5 -0.70(15)
B1_1 C1_5 N5_5 C4_5 179.42(13)
N2_5 C1_5 N5_5 C7_5 176.54(13)
B1_1 C1_5 N5_5 C7_5 -3.3(2)
C3_5 C4_5 N5_5 C1_5 0.44(17)
C3_5 C4_5 N5_5 C7_5 -176.84(14)
N1_7 B2_1 N1_6 C2_6 -17.0(2)
C1_1 B2_1 N1_6 C2_6 166.89(13)
N1_7 B2_1 N1_6 C1_6 168.74(13)
C1_1 B2_1 N1_6 C1_6 -7.4(2)
N1_6 B2_1 N1_7 C1_7 -33.3(2)
C1_1 B2_1 N1_7 C1_7 142.73(14)
N1_6 B2_1 N1_7 C2_7 161.20(13)
C1_1 B2_1 N1_7 C2_7 -22.8(2)
